data_4347204
loop_
_publ_author_name
'Hyun, Sung-min'
'Lee, Jae Hwa'
'Jung, Gwan Yeong'
'Kim, Yun Kyeong'
'Kim, Tae Kyung'
'Jeoung, Sungeun'
'Kwak, Sang Kyu'
'Moon, Dohyun'
'Moon, Hoi Ri'

_publ_section_title
;
 Exploration of Gate-Opening and Breathing Phenomena in a Tailored
 Flexible Metal-Organic Framework.
;
_journal_issue 4
_journal_name_full 'Inorganic chemistry'
_journal_page_first 1920
_journal_page_last 1925
_journal_paper_doi 10.1021/acs.inorgchem.5b02874
_journal_volume 55
_journal_year 2016
_chemical_formula_moiety 'C22 H37 N6 Ni O4'
_chemical_formula_sum 'C22 H37 N6 Ni O4'
_chemical_formula_weight 508.28
_space_group_crystal_system monoclinic
_space_group_IT_number 15
_space_group_name_Hall '-C 2yc'
_space_group_name_H-M_alt 'C 1 2/c 1'
_atom_sites_solution_hydrogens geom
_audit_creation_method SHELXL-2014/7
_cell_angle_alpha 90
_cell_angle_beta 114.76(3)
_cell_angle_gamma 90
_cell_formula_units_Z 8
_cell_length_a 29.788(6)
_cell_length_b 11.995(2)
_cell_length_c 22.094(4)
_cell_measurement_reflns_used 81291
_cell_measurement_temperature 195(2)
_cell_measurement_theta_max 33.43
_cell_measurement_theta_min 0.37
_cell_volume 7169(3)
_computing_cell_refinement 'HKL3000sm(Otwinowski & Minor, 1997)'
_computing_data_collection 'PAL ADSC Quantum-210 ADX Program (Arvai & Nielsen, 1983)'
_computing_data_reduction 'HKL3000sm(Otwinowski & Minor, 1997)'
_computing_molecular_graphics 'DIAMOND (Putz, Brandenburg, 2007)'
_computing_publication_material 'WinGX, enCifer 1.5.1'
_computing_structure_refinement 'SHELXL-2014/7 (Sheldrick, 2015)'
_computing_structure_solution 'SHELXT-2014/5 (Sheldrick, 2015)'
_diffrn_ambient_temperature 195(2)
_diffrn_measured_fraction_theta_full 0.912
_diffrn_measured_fraction_theta_max 0.916
_diffrn_measurement_device_type 'ADSC Q210 CCD area detector'
_diffrn_measurement_method 'omega scan'
_diffrn_radiation_type synchrotron
_diffrn_radiation_wavelength 0.65002
_diffrn_reflns_av_R_equivalents 0.0254
_diffrn_reflns_av_unetI/netI 0.0206
_diffrn_reflns_Laue_measured_fraction_full 0.912
_diffrn_reflns_Laue_measured_fraction_max 0.916
_diffrn_reflns_limit_h_max 40
_diffrn_reflns_limit_h_min -40
_diffrn_reflns_limit_k_max 16
_diffrn_reflns_limit_k_min -16
_diffrn_reflns_limit_l_max 29
_diffrn_reflns_limit_l_min -29
_diffrn_reflns_number 30128
_diffrn_reflns_point_group_measured_fraction_full 0.912
_diffrn_reflns_point_group_measured_fraction_max 0.916
_diffrn_reflns_theta_full 22.955
_diffrn_reflns_theta_max 25.999
_diffrn_reflns_theta_min 2.737
_diffrn_source 'PLSII 2D bending magnet'
_exptl_absorpt_coefficient_mu 0.446
_exptl_absorpt_correction_T_max 0.957
_exptl_absorpt_correction_T_min 0.874
_exptl_absorpt_correction_type empirical
_exptl_absorpt_process_details 'HKL3000sm Scalepack(Otwinowski & Minor, 1997)'
_exptl_crystal_colour 'pale purple'
_exptl_crystal_density_diffrn 0.942
_exptl_crystal_description block
_exptl_crystal_F_000 2168
_exptl_crystal_size_max 0.310
_exptl_crystal_size_mid 0.150
_exptl_crystal_size_min 0.100
_refine_diff_density_max 0.468
_refine_diff_density_min -0.412
_refine_diff_density_rms 0.047
_refine_ls_extinction_method none
_refine_ls_goodness_of_fit_ref 1.029
_refine_ls_hydrogen_treatment constr
_refine_ls_matrix_type full
_refine_ls_number_parameters 359
_refine_ls_number_reflns 8436
_refine_ls_number_restraints 12
_refine_ls_restrained_S_all 1.032
_refine_ls_R_factor_all 0.0371
_refine_ls_R_factor_gt 0.0363
_refine_ls_shift/su_max 0.000
_refine_ls_shift/su_mean 0.000
_refine_ls_structure_factor_coef Fsqd
_refine_ls_weighting_details 'w=1/[\s^2^(Fo^2^)+(0.0644P)^2^+5.7963P] where P=(Fo^2^+2Fc^2^)/3'
_refine_ls_weighting_scheme calc
_refine_ls_wR_factor_gt 0.1113
_refine_ls_wR_factor_ref 0.1120
_reflns_Friedel_coverage 0.000
_reflns_number_gt 8114
_reflns_number_total 8436
_reflns_threshold_expression 'I > 2\s(I)'
_cod_data_source_file ic5b02874_si_001.cif
_cod_data_source_block asflexMOF_sq
_cod_original_cell_volume 7168(3)
_cod_original_sg_symbol_H-M 'C 2/c'
_cod_database_code 4347204
_shelx_shelxl_version_number 2014/7
_shelx_space_group_comment
;
The symmetry employed for this shelxl refinement is uniquely defined
by the following loop, which should always be used as a source of
symmetry information in preference to the above space-group names.
They are only intended as comments.
;
_shelx_estimated_absorpt_t_min 0.874
_shelx_estimated_absorpt_t_max 0.957

loop_
_space_group_symop_operation_xyz
'x, y, z'
'-x, y, -z+1/2'
'x+1/2, y+1/2, z'
'-x+1/2, y+1/2, -z+1/2'
'-x, -y, -z'
'x, -y, z-1/2'
'-x+1/2, -y+1/2, -z'
'x+1/2, -y+1/2, z-1/2'

loop_
_atom_site_label
_atom_site_type_symbol
_atom_site_fract_x
_atom_site_fract_y
_atom_site_fract_z
_atom_site_U_iso_or_equiv
_atom_site_adp_type
_atom_site_occupancy
_atom_site_site_symmetry_order
_atom_site_calc_flag
_atom_site_refinement_flags_posn
_atom_site_refinement_flags_adp
_atom_site_refinement_flags_occupancy
_atom_site_disorder_assembly
_atom_site_disorder_group
Ni1A Ni 0.0000 1.0000 0.0000 0.02019(8) Uani 1 2 d S . P C .
N1A N 0.06887(4) 1.06663(11) 0.02133(5) 0.0311(2) Uani 1 1 d . . . . .
H1A H 0.0718 1.0787 -0.0216 0.037 Uiso 1 1 calc R U . A 1
N2A N 0.02042(5) 0.84100(10) -0.01188(6) 0.0316(2) Uani 1 1 d . . . . .
H2A H 0.0197 0.8366 -0.0575 0.038 Uiso 1 1 calc R U . B 1
C1A C 0.06821(6) 1.17761(15) 0.05124(8) 0.0429(4) Uani 1 1 d . . . . .
H1A1 H 0.0952 1.2248 0.0504 0.052 Uiso 1 1 calc R U . . .
H1A2 H 0.0733 1.1685 0.0982 0.052 Uiso 1 1 calc R U . . .
C4A C -0.01872(8) 0.76765(13) -0.01136(9) 0.0442(4) Uani 1 1 d . . . . .
H4A1 H -0.0144 0.7550 0.0350 0.053 Uiso 1 1 calc R U . . .
H4A2 H -0.0171 0.6946 -0.0313 0.053 Uiso 1 1 calc R U . . .
N3A1 N 0.1113(3) 0.8918(5) 0.0370(4) 0.0296(8) Uani 0.648(9) 1 d . . P C 1
C2A1 C 0.1102(2) 1.0042(4) 0.0641(3) 0.0278(8) Uani 0.648(9) 1 d . . P C 1
H2A1 H 0.1091 0.9966 0.1082 0.033 Uiso 0.648(9) 1 calc R U P C 1
H2A2 H 0.1408 1.0446 0.0707 0.033 Uiso 0.648(9) 1 calc R U P C 1
C3A1 C 0.0744(3) 0.8134(9) 0.0390(6) 0.0337(13) Uani 0.648(9) 1 d . . P C 1
H3A1 H 0.0758 0.8131 0.0846 0.040 Uiso 0.648(9) 1 calc R U P C 1
H3A2 H 0.0830 0.7375 0.0297 0.040 Uiso 0.648(9) 1 calc R U P C 1
C5A1 C 0.11749(13) 0.8930(3) -0.0253(2) 0.0291(6) Uani 0.648(9) 1 d . . P C 1
H5A1 H 0.1443 0.9459 -0.0206 0.035 Uiso 0.648(9) 1 calc R U P C 1
H5A2 H 0.0866 0.9208 -0.0614 0.035 Uiso 0.648(9) 1 calc R U P C 1
C6A1 C 0.1298(2) 0.7793(3) -0.0455(2) 0.0612(14) Uani 0.648(9) 1 d . . P C 1
H6A1 H 0.1015 0.7281 -0.0554 0.073 Uiso 0.648(9) 1 calc R U P C 1
H6A2 H 0.1589 0.7475 -0.0080 0.073 Uiso 0.648(9) 1 calc R U P C 1
C7A1 C 0.1410(3) 0.7894(5) -0.1069(3) 0.0789(16) Uani 0.648(9) 1 d . . P C 1
H7A1 H 0.1154 0.8347 -0.1408 0.118 Uiso 0.648(9) 1 calc R U P C 1
H7A2 H 0.1414 0.7149 -0.1249 0.118 Uiso 0.648(9) 1 calc R U P C 1
H7A3 H 0.1733 0.8248 -0.0942 0.118 Uiso 0.648(9) 1 calc R U P C 1
N3A2 N 0.1027(5) 0.8635(13) 0.0350(8) 0.046(3) Uani 0.352(9) 1 d . . P C 2
C2A2 C 0.1092(4) 0.9705(7) 0.0620(6) 0.0301(18) Uani 0.352(9) 1 d . U P C 2
H2A3 H 0.1422 0.9971 0.0678 0.036 Uiso 0.352(9) 1 calc R U P C 2
H2A4 H 0.1098 0.9645 0.1071 0.036 Uiso 0.352(9) 1 calc R U P C 2
C3A2 C 0.0636(7) 0.8044(18) 0.0332(10) 0.045(4) Uani 0.352(9) 1 d . . P C 2
H3A3 H 0.0678 0.7255 0.0235 0.054 Uiso 0.352(9) 1 calc R U P C 2
H3A4 H 0.0632 0.8073 0.0778 0.054 Uiso 0.352(9) 1 calc R U P C 2
C5A2 C 0.1139(5) 0.8489(14) -0.0247(6) 0.084(4) Uani 0.352(9) 1 d . . P C 2
H5A3 H 0.0897 0.7959 -0.0557 0.101 Uiso 0.352(9) 1 calc R U P C 2
H5A4 H 0.1091 0.9215 -0.0480 0.101 Uiso 0.352(9) 1 calc R U P C 2
C6A2 C 0.1641(4) 0.8082(7) -0.0101(6) 0.077(3) Uani 0.352(9) 1 d . . P C 2
H6A3 H 0.1696 0.7352 0.0127 0.092 Uiso 0.352(9) 1 calc R U P C 2
H6A4 H 0.1890 0.8614 0.0196 0.092 Uiso 0.352(9) 1 calc R U P C 2
C7A2 C 0.1696(5) 0.7964(10) -0.0761(7) 0.091(3) Uani 0.352(9) 1 d . U P C 2
H7A4 H 0.1583 0.7223 -0.0950 0.136 Uiso 0.352(9) 1 calc R U P C 2
H7A5 H 0.2044 0.8059 -0.0677 0.136 Uiso 0.352(9) 1 calc R U P C 2
H7A6 H 0.1496 0.8535 -0.1076 0.136 Uiso 0.352(9) 1 calc R U P C 2
Ni2B Ni 0.2500 0.7500 0.5000 0.02821(8) Uani 1 2 d S . P . .
N1B N 0.21332(4) 0.72491(14) 0.55982(6) 0.0405(3) Uani 1 1 d . . . . .
H1B H 0.1778 0.7445 0.5331 0.049 Uiso 1 1 calc R U . . .
N2B N 0.22740(5) 0.60081(13) 0.45075(7) 0.0445(3) Uani 1 1 d . . . . .
H2B H 0.1927 0.6099 0.4164 0.053 Uiso 1 1 calc R U . . .
N3B N 0.19771(6) 0.52635(16) 0.52995(11) 0.0601(5) Uani 1 1 d . . . . .
C1B C 0.23406(6) 0.8071(2) 0.61367(8) 0.0562(5) Uani 1 1 d . . . . .
H1B3 H 0.2665 0.7810 0.6472 0.067 Uiso 1 1 calc R U . . .
H1B4 H 0.2116 0.8170 0.6360 0.067 Uiso 1 1 calc R U . . .
C2B C 0.21516(6) 0.6080(2) 0.58280(10) 0.0577(6) Uani 1 1 d . . . . .
H2B3 H 0.2497 0.5898 0.6132 0.069 Uiso 1 1 calc R U . . .
H2B4 H 0.1950 0.6022 0.6087 0.069 Uiso 1 1 calc R U . . .
C3B C 0.22830(7) 0.50775(17) 0.49512(14) 0.0599(6) Uani 1 1 d . . . . .
H3B1 H 0.2172 0.4389 0.4682 0.072 Uiso 1 1 calc R U . . .
H3B2 H 0.2628 0.4957 0.5281 0.072 Uiso 1 1 calc R U . . .
C4B C 0.25981(7) 0.5836(2) 0.41593(10) 0.0578(5) Uani 1 1 d . . . . .
H4B1 H 0.2450 0.5274 0.3802 0.069 Uiso 1 1 calc R U . . .
H4B2 H 0.2925 0.5557 0.4477 0.069 Uiso 1 1 calc R U . . .
C5B C 0.14478(6) 0.53156(18) 0.48498(13) 0.0609(6) Uani 1 1 d . . . . .
H5B1 H 0.1377 0.4765 0.4487 0.073 Uiso 1 1 calc R U . . .
H5B2 H 0.1372 0.6065 0.4644 0.073 Uiso 1 1 calc R U . . .
C6B C 0.11168(8) 0.50900(18) 0.51888(17) 0.0712(8) Uani 1 1 d . . . . .
H6B1 H 0.1155 0.5690 0.5514 0.085 Uiso 1 1 calc R U . . .
H6B2 H 0.1213 0.4377 0.5435 0.085 Uiso 1 1 calc R U . . .
C7B C 0.05800(9) 0.5028(2) 0.4683(2) 0.0935(12) Uani 1 1 d . . . . .
H7B1 H 0.0499 0.5692 0.4398 0.140 Uiso 1 1 calc R U . . .
H7B2 H 0.0364 0.4993 0.4917 0.140 Uiso 1 1 calc R U . . .
H7B3 H 0.0531 0.4360 0.4407 0.140 Uiso 1 1 calc R U . . .
O1C O 0.02153(3) 0.96254(9) 0.10276(4) 0.02779(19) Uani 1 1 d . . . . .
O2C O -0.00003(4) 1.10924(10) 0.14736(5) 0.0409(3) Uani 1 1 d . . . . .
O3C O 0.18700(3) 0.82530(11) 0.42499(5) 0.0391(3) Uani 1 1 d . . . . .
O4C O 0.12339(3) 0.81685(10) 0.45371(5) 0.0339(2) Uani 1 1 d . . . . .
C1C C 0.02031(4) 1.01755(12) 0.15082(6) 0.0256(2) Uani 1 1 d . . . . .
C2C C 0.04902(4) 0.96707(12) 0.21932(6) 0.0253(2) Uani 1 1 d . . . . .
C3C C 0.10019(5) 0.96119(15) 0.24079(7) 0.0363(3) Uani 1 1 d . . . . .
H3C H 0.1147 0.9854 0.2121 0.044 Uiso 1 1 calc R U . . .
C4C C 0.13012(4) 0.92034(14) 0.30369(6) 0.0346(3) Uani 1 1 d . . . . .
H4C H 0.1649 0.9176 0.3180 0.041 Uiso 1 1 calc R U . . .
C5C C 0.10934(4) 0.88355(11) 0.34573(6) 0.0242(2) Uani 1 1 d . . . . .
C6C C 0.05817(4) 0.88891(10) 0.32421(5) 0.0222(2) Uani 1 1 d . . . . .
H6C H 0.0438 0.8636 0.3529 0.027 Uiso 1 1 calc R U . . .
C7C C 0.02737(4) 0.93100(10) 0.26090(5) 0.0207(2) Uani 1 1 d . . . . .
C8C C 0.14204(4) 0.83806(11) 0.41404(6) 0.0255(2) Uani 1 1 d . . . . .

loop_
_atom_site_aniso_label
_atom_site_aniso_U_11
_atom_site_aniso_U_22
_atom_site_aniso_U_33
_atom_site_aniso_U_23
_atom_site_aniso_U_13
_atom_site_aniso_U_12
Ni1A 0.01760(11) 0.03190(13) 0.01066(11) 0.00316(7) 0.00552(8) 0.00281(7)
N1A 0.0247(5) 0.0538(7) 0.0169(5) -0.0020(4) 0.0108(4) -0.0056(5)
N2A 0.0410(6) 0.0353(6) 0.0211(5) 0.0047(4) 0.0156(5) 0.0080(5)
C1A 0.0472(8) 0.0554(9) 0.0327(7) -0.0132(6) 0.0232(7) -0.0226(7)
C4A 0.0682(12) 0.0350(7) 0.0392(8) -0.0013(6) 0.0323(9) -0.0077(7)
N3A1 0.0193(17) 0.0456(19) 0.0250(13) 0.0090(13) 0.0102(12) 0.0046(11)
C2A1 0.0209(12) 0.039(2) 0.0210(12) -0.0038(17) 0.0062(9) 0.0007(16)
C3A1 0.026(3) 0.0459(17) 0.028(3) 0.0139(15) 0.010(2) 0.0132(18)
C5A1 0.0270(11) 0.0390(14) 0.0273(12) 0.0028(11) 0.0173(9) 0.0071(10)
C6A1 0.094(3) 0.0505(17) 0.066(2) 0.0043(15) 0.060(3) 0.0170(18)
C7A1 0.118(5) 0.074(2) 0.081(3) -0.007(2) 0.078(3) 0.008(3)
N3A2 0.029(6) 0.087(9) 0.027(3) 0.011(5) 0.016(4) 0.025(5)
C2A2 0.017(2) 0.047(4) 0.021(2) 0.001(3) 0.0027(15) 0.005(3)
C3A2 0.048(9) 0.061(7) 0.022(3) 0.008(4) 0.010(5) 0.038(6)
C5A2 0.088(7) 0.128(11) 0.047(4) 0.016(7) 0.038(5) 0.060(7)
C6A2 0.090(7) 0.070(4) 0.107(7) -0.010(4) 0.078(6) -0.002(4)
C7A2 0.118(7) 0.088(5) 0.108(7) 0.002(5) 0.088(6) 0.018(5)
Ni2B 0.01228(11) 0.05437(16) 0.01567(12) 0.01044(9) 0.00359(9) 0.00296(8)
N1B 0.0171(5) 0.0802(9) 0.0232(6) 0.0188(6) 0.0073(4) 0.0062(5)
N2B 0.0236(5) 0.0618(8) 0.0399(7) 0.0010(6) 0.0053(5) 0.0003(5)
N3B 0.0296(7) 0.0690(10) 0.0766(12) 0.0329(9) 0.0172(7) 0.0013(7)
C1B 0.0325(7) 0.1113(17) 0.0227(7) 0.0014(8) 0.0097(6) 0.0090(9)
C2B 0.0298(7) 0.0970(15) 0.0468(10) 0.0414(10) 0.0164(7) 0.0066(8)
C3B 0.0352(9) 0.0571(11) 0.0807(16) 0.0154(9) 0.0176(10) 0.0033(7)
C4B 0.0386(8) 0.0871(14) 0.0434(10) -0.0157(9) 0.0129(8) 0.0043(9)
C5B 0.0311(8) 0.0540(10) 0.0887(16) 0.0199(10) 0.0164(9) -0.0051(7)
C6B 0.0469(11) 0.0504(11) 0.127(3) -0.0018(11) 0.0473(14) -0.0075(8)
C7B 0.0400(11) 0.0654(14) 0.177(4) -0.0128(16) 0.0471(17) -0.0073(9)
O1C 0.0269(4) 0.0453(5) 0.0103(4) 0.0041(3) 0.0069(3) 0.0030(4)
O2C 0.0479(6) 0.0578(7) 0.0176(4) 0.0060(4) 0.0144(4) 0.0187(5)
O3C 0.0136(4) 0.0778(8) 0.0227(5) 0.0198(5) 0.0043(3) 0.0103(4)
O4C 0.0205(4) 0.0636(7) 0.0170(4) 0.0101(4) 0.0073(3) 0.0097(4)
C1C 0.0157(5) 0.0491(7) 0.0111(5) 0.0045(4) 0.0047(4) 0.0007(4)
C2C 0.0156(5) 0.0486(7) 0.0093(5) 0.0031(4) 0.0030(4) 0.0015(4)
C3C 0.0166(5) 0.0768(10) 0.0166(6) 0.0113(6) 0.0079(5) 0.0019(6)
C4C 0.0131(5) 0.0720(10) 0.0167(6) 0.0078(6) 0.0043(4) 0.0033(5)
C5C 0.0138(5) 0.0451(7) 0.0109(5) 0.0022(4) 0.0023(4) 0.0028(4)
C6C 0.0140(4) 0.0409(6) 0.0101(5) 0.0015(4) 0.0035(4) 0.0004(4)
C7C 0.0117(4) 0.0395(6) 0.0088(4) -0.0011(4) 0.0021(4) 0.0002(4)
C8C 0.0151(5) 0.0449(7) 0.0131(5) 0.0033(4) 0.0026(4) 0.0038(4)

loop_
_atom_type_symbol
_atom_type_description
_atom_type_scat_dispersion_real
_atom_type_scat_dispersion_imag
_atom_type_scat_source
C C 0.0030 0.0010 'International Tables Vol C Tables 4.2.6.8 and 6.1.1.4'
H H 0.0000 0.0000 'International Tables Vol C Tables 4.2.6.8 and 6.1.1.4'
N N 0.0050 0.0030 'International Tables Vol C Tables 4.2.6.8 and 6.1.1.4'
O O 0.0090 0.0050 'International Tables Vol C Tables 4.2.6.8 and 6.1.1.4'
Ni Ni 0.3420 0.9560 'International Tables Vol C Tables 4.2.6.8 and 6.1.1.4'

loop_
_geom_angle_atom_site_label_1
_geom_angle_atom_site_label_2
_geom_angle_atom_site_label_3
_geom_angle
_geom_angle_site_symmetry_1
_geom_angle_site_symmetry_3
N2A Ni1A N2A 180.0 . 5_575
N2A Ni1A N1A 93.99(5) . .
N2A Ni1A N1A 86.01(5) 5_575 .
N2A Ni1A N1A 86.01(5) . 5_575
N2A Ni1A N1A 93.99(5) 5_575 5_575
N1A Ni1A N1A 180.0 . 5_575
N2A Ni1A O1C 88.12(4) . .
N2A Ni1A O1C 91.88(4) 5_575 .
N1A Ni1A O1C 90.66(5) . .
N1A Ni1A O1C 89.34(5) 5_575 .
N2A Ni1A O1C 91.88(4) . 5_575
N2A Ni1A O1C 88.12(4) 5_575 5_575
N1A Ni1A O1C 89.33(5) . 5_575
N1A Ni1A O1C 90.67(5) 5_575 5_575
O1C Ni1A O1C 180.0 . 5_575
C2A1 N1A C1A 110.3(3) . .
C1A N1A C2A2 122.0(4) . .
C2A1 N1A Ni1A 116.8(3) . .
C1A N1A Ni1A 104.53(9) . .
C2A2 N1A Ni1A 106.4(4) . .
C2A1 N1A H1A 108.3 . .
C1A N1A H1A 108.3 . .
Ni1A N1A H1A 108.3 . .
C3A2 N2A C4A 108.6(10) . .
C4A N2A C3A1 116.7(4) . .
C3A2 N2A Ni1A 117.2(9) . .
C4A N2A Ni1A 106.14(10) . .
C3A1 N2A Ni1A 112.0(4) . .
C4A N2A H2A 107.2 . .
C3A1 N2A H2A 107.2 . .
Ni1A N2A H2A 107.2 . .
N1A C1A C4A 108.66(12) . 5_575
N1A C1A H1A1 110.0 . .
C4A C1A H1A1 110.0 5_575 .
N1A C1A H1A2 110.0 . .
C4A C1A H1A2 110.0 5_575 .
H1A1 C1A H1A2 108.3 . .
N2A C4A C1A 108.62(13) . 5_575
N2A C4A H4A1 110.0 . .
C1A C4A H4A1 110.0 5_575 .
N2A C4A H4A2 110.0 . .
C1A C4A H4A2 110.0 5_575 .
H4A1 C4A H4A2 108.3 . .
C3A1 N3A1 C5A1 115.3(6) . .
C3A1 N3A1 C2A1 115.4(8) . .
C5A1 N3A1 C2A1 113.9(5) . .
N1A C2A1 N3A1 111.9(5) . .
N1A C2A1 H2A1 109.2 . .
N3A1 C2A1 H2A1 109.2 . .
N1A C2A1 H2A2 109.2 . .
N3A1 C2A1 H2A2 109.2 . .
H2A1 C2A1 H2A2 107.9 . .
N3A1 C3A1 N2A 113.7(7) . .
N3A1 C3A1 H3A1 108.8 . .
N2A C3A1 H3A1 108.8 . .
N3A1 C3A1 H3A2 108.8 . .
N2A C3A1 H3A2 108.8 . .
H3A1 C3A1 H3A2 107.7 . .
N3A1 C5A1 C6A1 114.0(4) . .
N3A1 C5A1 H5A1 108.7 . .
C6A1 C5A1 H5A1 108.7 . .
N3A1 C5A1 H5A2 108.7 . .
C6A1 C5A1 H5A2 108.7 . .
H5A1 C5A1 H5A2 107.6 . .
C5A1 C6A1 C7A1 111.0(3) . .
C5A1 C6A1 H6A1 109.4 . .
C7A1 C6A1 H6A1 109.4 . .
C5A1 C6A1 H6A2 109.4 . .
C7A1 C6A1 H6A2 109.4 . .
H6A1 C6A1 H6A2 108.0 . .
C6A1 C7A1 H7A1 109.5 . .
C6A1 C7A1 H7A2 109.5 . .
H7A1 C7A1 H7A2 109.5 . .
C6A1 C7A1 H7A3 109.5 . .
H7A1 C7A1 H7A3 109.5 . .
H7A2 C7A1 H7A3 109.5 . .
C3A2 N3A2 C2A2 117.3(15) . .
C3A2 N3A2 C5A2 114.8(14) . .
C2A2 N3A2 C5A2 116.2(11) . .
N3A2 C2A2 N1A 118.4(9) . .
N3A2 C2A2 H2A3 107.7 . .
N1A C2A2 H2A3 107.7 . .
N3A2 C2A2 H2A4 107.7 . .
N1A C2A2 H2A4 107.7 . .
H2A3 C2A2 H2A4 107.1 . .
N2A C3A2 N3A2 113.7(18) . .
N2A C3A2 H3A3 108.8 . .
N3A2 C3A2 H3A3 108.8 . .
N2A C3A2 H3A4 108.8 . .
N3A2 C3A2 H3A4 108.8 . .
H3A3 C3A2 H3A4 107.7 . .
C6A2 C5A2 N3A2 115.1(10) . .
C6A2 C5A2 H5A3 108.5 . .
N3A2 C5A2 H5A3 108.5 . .
C6A2 C5A2 H5A4 108.5 . .
N3A2 C5A2 H5A4 108.5 . .
H5A3 C5A2 H5A4 107.5 . .
C5A2 C6A2 C7A2 108.9(9) . .
C5A2 C6A2 H6A3 109.9 . .
C7A2 C6A2 H6A3 109.9 . .
C5A2 C6A2 H6A4 109.9 . .
C7A2 C6A2 H6A4 109.9 . .
H6A3 C6A2 H6A4 108.3 . .
C6A2 C7A2 H7A4 109.5 . .
C6A2 C7A2 H7A5 109.5 . .
H7A4 C7A2 H7A5 109.5 . .
C6A2 C7A2 H7A6 109.5 . .
H7A4 C7A2 H7A6 109.5 . .
H7A5 C7A2 H7A6 109.5 . .
N2B Ni2B N2B 180.0 7_566 .
N2B Ni2B N1B 86.08(6) 7_566 .
N2B Ni2B N1B 93.91(6) . .
N2B Ni2B N1B 93.92(6) 7_566 7_566
N2B Ni2B N1B 86.09(6) . 7_566
N1B Ni2B N1B 180.0 . 7_566
N2B Ni2B O3C 88.32(6) 7_566 7_566
N2B Ni2B O3C 91.68(6) . 7_566
N1B Ni2B O3C 88.27(5) . 7_566
N1B Ni2B O3C 91.73(5) 7_566 7_566
N2B Ni2B O3C 91.68(6) 7_566 .
N2B Ni2B O3C 88.32(6) . .
N1B Ni2B O3C 91.73(4) . .
N1B Ni2B O3C 88.27(5) 7_566 .
O3C Ni2B O3C 180.0 7_566 .
C1B N1B C2B 114.51(15) . .
C1B N1B Ni2B 105.41(11) . .
C2B N1B Ni2B 113.83(12) . .
C1B N1B H1B 107.6 . .
C2B N1B H1B 107.6 . .
Ni2B N1B H1B 107.6 . .
C3B N2B C4B 113.86(17) . .
C3B N2B Ni2B 113.30(14) . .
C4B N2B Ni2B 104.86(12) . .
C3B N2B H2B 108.2 . .
C4B N2B H2B 108.2 . .
Ni2B N2B H2B 108.2 . .
C3B N3B C2B 116.40(16) . .
C3B N3B C5B 112.7(2) . .
C2B N3B C5B 116.00(19) . .
N1B C1B C4B 108.57(14) . 7_566
N1B C1B H1B3 110.0 . .
C4B C1B H1B3 110.0 7_566 .
N1B C1B H1B4 110.0 . .
C4B C1B H1B4 110.0 7_566 .
H1B3 C1B H1B4 108.4 . .
N3B C2B N1B 114.52(15) . .
N3B C2B H2B3 108.6 . .
N1B C2B H2B3 108.6 . .
N3B C2B H2B4 108.6 . .
N1B C2B H2B4 108.6 . .
H2B3 C2B H2B4 107.6 . .
N3B C3B N2B 113.51(16) . .
N3B C3B H3B1 108.9 . .
N2B C3B H3B1 108.9 . .
N3B C3B H3B2 108.9 . .
N2B C3B H3B2 108.9 . .
H3B1 C3B H3B2 107.7 . .
N2B C4B C1B 109.10(17) . 7_566
N2B C4B H4B1 109.9 . .
C1B C4B H4B1 109.9 7_566 .
N2B C4B H4B2 109.9 . .
C1B C4B H4B2 109.9 7_566 .
H4B1 C4B H4B2 108.3 . .
N3B C5B C6B 113.6(2) . .
N3B C5B H5B1 108.9 . .
C6B C5B H5B1 108.9 . .
N3B C5B H5B2 108.9 . .
C6B C5B H5B2 108.9 . .
H5B1 C5B H5B2 107.7 . .
C5B C6B C7B 110.6(3) . .
C5B C6B H6B1 109.5 . .
C7B C6B H6B1 109.5 . .
C5B C6B H6B2 109.5 . .
C7B C6B H6B2 109.5 . .
H6B1 C6B H6B2 108.1 . .
C6B C7B H7B1 109.5 . .
C6B C7B H7B2 109.5 . .
H7B1 C7B H7B2 109.5 . .
C6B C7B H7B3 109.5 . .
H7B1 C7B H7B3 109.5 . .
H7B2 C7B H7B3 109.5 . .
C1C O1C Ni1A 133.07(9) . .
C8C O3C Ni2B 136.14(9) . .
O2C C1C O1C 126.55(11) . .
O2C C1C C2C 118.10(12) . .
O1C C1C C2C 115.28(12) . .
C7C C2C C3C 120.09(11) . .
C7C C2C C1C 123.90(10) . .
C3C C2C C1C 115.98(11) . .
C4C C3C C2C 120.66(12) . .
C4C C3C H3C 119.7 . .
C2C C3C H3C 119.7 . .
C5C C4C C3C 120.20(11) . .
C5C C4C H4C 119.9 . .
C3C C4C H4C 119.9 . .
C4C C5C C6C 119.19(11) . .
C4C C5C C8C 120.07(10) . .
C6C C5C C8C 120.74(11) . .
C5C C6C C7C 121.34(11) . .
C5C C6C H6C 119.3 . .
C7C C6C H6C 119.3 . .
C2C C7C C6C 118.52(10) . .
C2C C7C C7C 122.08(11) . 2
C6C C7C C7C 119.34(12) . 2
O4C C8C O3C 126.08(11) . .
O4C C8C C5C 119.01(10) . .
O3C C8C C5C 114.91(11) . .

loop_
_geom_bond_atom_site_label_1
_geom_bond_atom_site_label_2
_geom_bond_distance
_geom_bond_site_symmetry_2
Ni1A N2A 2.0518(12) .
Ni1A N2A 2.0519(12) 5_575
Ni1A N1A 2.0638(12) .
Ni1A N1A 2.0639(12) 5_575
Ni1A O1C 2.1325(10) .
Ni1A O1C 2.1326(10) 5_575
N1A C2A1 1.412(6) .
N1A C1A 1.490(2) .
N1A C2A2 1.636(10) .
N1A H1A 1.0000 .
N2A C3A2 1.329(19) .
N2A C4A 1.464(2) .
N2A C3A1 1.564(10) .
N2A H2A 1.0000 .
C1A C4A 1.514(3) 5_575
C1A H1A1 0.9900 .
C1A H1A2 0.9900 .
C4A C1A 1.514(3) 5_575
C4A H4A1 0.9900 .
C4A H4A2 0.9900 .
N3A1 C3A1 1.460(10) .
N3A1 C5A1 1.463(10) .
N3A1 C2A1 1.481(9) .
C2A1 H2A1 0.9900 .
C2A1 H2A2 0.9900 .
C3A1 H3A1 0.9900 .
C3A1 H3A2 0.9900 .
C5A1 C6A1 1.526(5) .
C5A1 H5A1 0.9900 .
C5A1 H5A2 0.9900 .
C6A1 C7A1 1.531(6) .
C6A1 H6A1 0.9900 .
C6A1 H6A2 0.9900 .
C7A1 H7A1 0.9800 .
C7A1 H7A2 0.9800 .
C7A1 H7A3 0.9800 .
N3A2 C3A2 1.35(2) .
N3A2 C2A2 1.394(16) .
N3A2 C5A2 1.500(19) .
C2A2 H2A3 0.9900 .
C2A2 H2A4 0.9900 .
C3A2 H3A3 0.9900 .
C3A2 H3A4 0.9900 .
C5A2 C6A2 1.475(14) .
C5A2 H5A3 0.9900 .
C5A2 H5A4 0.9900 .
C6A2 C7A2 1.540(13) .
C6A2 H6A3 0.9900 .
C6A2 H6A4 0.9900 .
C7A2 H7A4 0.9800 .
C7A2 H7A5 0.9800 .
C7A2 H7A6 0.9800 .
Ni2B N2B 2.0556(16) 7_566
Ni2B N2B 2.0557(16) .
Ni2B N1B 2.0594(13) .
Ni2B N1B 2.0595(13) 7_566
Ni2B O3C 2.1162(12) 7_566
Ni2B O3C 2.1162(11) .
N1B C1B 1.468(3) .
N1B C2B 1.485(3) .
N1B H1B 1.0000 .
N2B C3B 1.478(3) .
N2B C4B 1.480(3) .
N2B H2B 1.0000 .
N3B C3B 1.435(3) .
N3B C2B 1.444(3) .
N3B C5B 1.471(2) .
C1B C4B 1.510(3) 7_566
C1B H1B3 0.9900 .
C1B H1B4 0.9900 .
C2B H2B3 0.9900 .
C2B H2B4 0.9900 .
C3B H3B1 0.9900 .
C3B H3B2 0.9900 .
C4B C1B 1.510(3) 7_566
C4B H4B1 0.9900 .
C4B H4B2 0.9900 .
C5B C6B 1.492(3) .
C5B H5B1 0.9900 .
C5B H5B2 0.9900 .
C6B C7B 1.521(4) .
C6B H6B1 0.9900 .
C6B H6B2 0.9900 .
C7B H7B1 0.9800 .
C7B H7B2 0.9800 .
C7B H7B3 0.9800 .
O1C C1C 1.2636(16) .
O2C C1C 1.2425(18) .
O3C C8C 1.2667(15) .
O4C C8C 1.2446(17) .
C1C C2C 1.5179(16) .
C2C C7C 1.3943(17) .
C2C C3C 1.3955(16) .
C3C C4C 1.3886(18) .
C3C H3C 0.9500 .
C4C C5C 1.3865(19) .
C4C H4C 0.9500 .
C5C C6C 1.3950(15) .
C5C C8C 1.5143(16) .
C6C C7C 1.4063(15) .
C6C H6C 0.9500 .
C7C C7C 1.494(2) 2

loop_
_geom_hbond_atom_site_label_D
_geom_hbond_atom_site_label_H
_geom_hbond_atom_site_label_A
_geom_hbond_distance_DH
_geom_hbond_distance_HA
_geom_hbond_distance_DA
_geom_hbond_angle_DHA
_geom_hbond_site_symmetry_A
N1A H1A O4C 1.00 2.22 2.9759(16) 131.3 6_575
N2A H2A O2C 1.00 1.93 2.8568(17) 152.5 5_575
N1B H1B O4C 1.00 2.02 2.9372(18) 151.6 .

loop_
_geom_torsion_atom_site_label_1
_geom_torsion_atom_site_label_2
_geom_torsion_atom_site_label_3
_geom_torsion_atom_site_label_4
_geom_torsion
_geom_torsion_site_symmetry_4
C2A1 N1A C1A C4A -168.7(3) 5_575
C2A2 N1A C1A C4A -162.8(6) 5_575
Ni1A N1A C1A C4A -42.36(14) 5_575
C3A2 N2A C4A C1A 167.9(9) 5_575
C3A1 N2A C4A C1A 166.8(5) 5_575
Ni1A N2A C4A C1A 41.11(14) 5_575
C1A N1A C2A1 N3A1 178.3(5) .
Ni1A N1A C2A1 N3A1 59.2(6) .
C3A1 N3A1 C2A1 N1A -72.4(8) .
C5A1 N3A1 C2A1 N1A 64.3(7) .
C5A1 N3A1 C3A1 N2A -64.7(10) .
C2A1 N3A1 C3A1 N2A 71.4(9) .
C4A N2A C3A1 N3A1 -178.4(6) .
Ni1A N2A C3A1 N3A1 -55.7(9) .
C3A1 N3A1 C5A1 C6A1 -55.8(8) .
C2A1 N3A1 C5A1 C6A1 167.5(5) .
N3A1 C5A1 C6A1 C7A1 -174.1(5) .
C3A2 N3A2 C2A2 N1A -68.2(18) .
C5A2 N3A2 C2A2 N1A 73.1(15) .
C1A N1A C2A2 N3A2 170.2(9) .
Ni1A N1A C2A2 N3A2 50.7(12) .
C4A N2A C3A2 N3A2 177.3(12) .
Ni1A N2A C3A2 N3A2 -62.5(17) .
C2A2 N3A2 C3A2 N2A 72.1(19) .
C5A2 N3A2 C3A2 N2A -69.7(18) .
C3A2 N3A2 C5A2 C6A2 -122.2(18) .
C2A2 N3A2 C5A2 C6A2 95.5(17) .
N3A2 C5A2 C6A2 C7A2 179.3(10) .
C2B N1B C1B C4B 167.58(14) 7_566
Ni2B N1B C1B C4B 41.69(15) 7_566
C3B N3B C2B N1B 69.9(2) .
C5B N3B C2B N1B -66.3(2) .
C1B N1B C2B N3B -176.19(14) .
Ni2B N1B C2B N3B -54.82(16) .
C2B N3B C3B N2B -72.1(2) .
C5B N3B C3B N2B 65.5(2) .
C4B N2B C3B N3B 178.54(17) .
Ni2B N2B C3B N3B 58.8(2) .
C3B N2B C4B C1B -166.00(16) 7_566
Ni2B N2B C4B C1B -41.61(15) 7_566
C3B N3B C5B C6B 158.81(18) .
C2B N3B C5B C6B -63.4(2) .
N3B C5B C6B C7B -173.61(19) .
Ni1A O1C C1C O2C 8.7(2) .
Ni1A O1C C1C C2C -168.15(8) .
O2C C1C C2C C7C 66.16(19) .
O1C C1C C2C C7C -116.74(14) .
O2C C1C C2C C3C -111.80(16) .
O1C C1C C2C C3C 65.30(17) .
C7C C2C C3C C4C -0.5(2) .
C1C C2C C3C C4C 177.56(15) .
C2C C3C C4C C5C 0.8(3) .
C3C C4C C5C C6C -0.5(2) .
C3C C4C C5C C8C 179.43(15) .
C4C C5C C6C C7C -0.1(2) .
C8C C5C C6C C7C 179.97(12) .
C3C C2C C7C C6C -0.1(2) .
C1C C2C C7C C6C -177.99(12) .
C3C C2C C7C C7C -177.30(11) 2
C1C C2C C7C C7C 4.83(18) 2
C5C C6C C7C C2C 0.41(19) .
C5C C6C C7C C7C 177.68(10) 2
Ni2B O3C C8C O4C 9.5(3) .
Ni2B O3C C8C C5C -170.51(11) .
C4C C5C C8C O4C 172.26(14) .
C6C C5C C8C O4C -7.8(2) .
C4C C5C C8C O3C -7.7(2) .
C6C C5C C8C O3C 172.17(13) .
